data_7711256
loop_
_publ_author_name
'Xie, Yu-Xin'
'Yuan, Guo-Jun'
'Miao, Ji-Bin'
'Luan, Ye-Ting'
'Li, Li'
'Chen, Hong'
'Ren, Xiaoming'

_publ_section_title
;
 Two-step thermotropic phase transition and dielectric relaxation in 1D
 supramolecular lead iodide perovskite [NH4@18-crown ether]PbI3
;
_journal_name_full 'Dalton Transactions'
_journal_paper_doi 10.1039/D2DT02621J
_journal_year 2022
_chemical_formula_sum 'C12 H28 I3 N O6 Pb'
_chemical_formula_weight 870.24
_space_group_crystal_system orthorhombic
_space_group_IT_number 62
_space_group_name_Hall '-P 2ac 2n'
_space_group_name_H-M_alt 'P n m a'
_atom_sites_solution_hydrogens mixed
_audit_creation_method SHELXL-2018/3
_audit_update_record
;
2022-03-10 deposited with the CCDC.	2022-09-13 downloaded from the CCDC.
;
_cell_angle_alpha 90
_cell_angle_beta 90
_cell_angle_gamma 90
_cell_formula_units_Z 4
_cell_length_a 8.3103(4)
_cell_length_b 15.9036(9)
_cell_length_c 18.3037(11)
_cell_measurement_reflns_used 18155
_cell_measurement_temperature 293(2)
_cell_measurement_theta_max 25.008
_cell_measurement_theta_min 2.225
_cell_volume 2419.1(2)
_computing_structure_refinement 'SHELXL-2018/3 (Sheldrick, 2018)'
_computing_structure_solution 'SHELXT 2014/5 (Sheldrick, 2014)'
_diffrn_ambient_temperature 293(2)
_diffrn_measured_fraction_theta_full 1.000
_diffrn_measured_fraction_theta_max 1.000
_diffrn_measurement_device_type 'CCD area detector'
_diffrn_radiation_type MoK\a
_diffrn_radiation_wavelength 0.71073
_diffrn_reflns_av_R_equivalents 0.0618
_diffrn_reflns_av_unetI/netI 0.0378
_diffrn_reflns_Laue_measured_fraction_full 1.000
_diffrn_reflns_Laue_measured_fraction_max 1.000
_diffrn_reflns_limit_h_max 9
_diffrn_reflns_limit_h_min -9
_diffrn_reflns_limit_k_max 18
_diffrn_reflns_limit_k_min -17
_diffrn_reflns_limit_l_max 21
_diffrn_reflns_limit_l_min -21
_diffrn_reflns_number 18155
_diffrn_reflns_point_group_measured_fraction_full 1.000
_diffrn_reflns_point_group_measured_fraction_max 1.000
_diffrn_reflns_theta_full 25.008
_diffrn_reflns_theta_max 25.008
_diffrn_reflns_theta_min 2.225
_exptl_absorpt_coefficient_mu 10.824
_exptl_absorpt_correction_type multi-scan
_exptl_crystal_colour yellow
_exptl_crystal_density_diffrn 2.389
_exptl_crystal_description rod
_exptl_crystal_F_000 1584
_exptl_crystal_size_max 0.180
_exptl_crystal_size_mid 0.160
_exptl_crystal_size_min 0.120
_exptl_transmission_factor_max 0.7456
_exptl_transmission_factor_min 0.1872
_refine_diff_density_max 1.259
_refine_diff_density_min -0.744
_refine_diff_density_rms 0.146
_refine_ls_extinction_coef 0.00242(19)
_refine_ls_extinction_expression Fc^*^=kFc[1+0.001xFc^2^\l^3^/sin(2\q)]^-1/4^
_refine_ls_extinction_method 'SHELXL-2018/3 (Sheldrick 2018)'
_refine_ls_goodness_of_fit_ref 1.063
_refine_ls_hydrogen_treatment constr
_refine_ls_matrix_type full
_refine_ls_number_parameters 194
_refine_ls_number_reflns 2209
_refine_ls_number_restraints 433
_refine_ls_restrained_S_all 0.994
_refine_ls_R_factor_all 0.0740
_refine_ls_R_factor_gt 0.0444
_refine_ls_shift/su_max 0.007
_refine_ls_shift/su_mean 0.001
_refine_ls_structure_factor_coef Fsqd
_refine_ls_weighting_details 'w=1/[\s^2^(Fo^2^)+(0.0546P)^2^+9.5659P] where P=(Fo^2^+2Fc^2^)/3'
_refine_ls_weighting_scheme calc
_refine_ls_wR_factor_gt 0.1086
_refine_ls_wR_factor_ref 0.1215
_reflns_Friedel_coverage 0.000
_reflns_number_gt 1489
_reflns_number_total 2209
_reflns_threshold_expression 'I > 2\s(I)'
_cod_data_source_file d2dt02621j1.cif
_cod_data_source_block 1
_cod_depositor_comments
;
The following automatic conversions were performed:

data item '_exptl_absorpt_correction_type' value 'Multi-scan' was
changed to 'multi-scan' in accordance with the
/home/data/users/saulius/crontab/automatic-downloads/rss-feeds/RSC/lib/dictionaries/cif_core.dic
dictionary named 'cif_core.dic' version 2.4.2 last updated on
2011-04-26.

Automatic conversion script
Id: cif_fix_values 7556 2019-12-06 15:28:31Z antanas 
;
_cod_database_code 7711256
_shelx_shelxl_version_number 2018/3
_shelx_space_group_comment
;
The symmetry employed for this shelxl refinement is uniquely defined
by the following loop, which should always be used as a source of
symmetry information in preference to the above space-group names.
They are only intended as comments.
;
_shelx_estimated_absorpt_t_min 0.246
_shelx_estimated_absorpt_t_max 0.357

loop_
_space_group_symop_operation_xyz
'x, y, z'
'-x+1/2, -y, z+1/2'
'-x, y+1/2, -z'
'x+1/2, -y+1/2, -z+1/2'
'-x, -y, -z'
'x-1/2, y, -z-1/2'
'x, -y-1/2, z'
'-x-1/2, y-1/2, z-1/2'

loop_
_atom_site_label
_atom_site_type_symbol
_atom_site_fract_x
_atom_site_fract_y
_atom_site_fract_z
_atom_site_U_iso_or_equiv
_atom_site_adp_type
_atom_site_occupancy
_atom_site_site_symmetry_order
_atom_site_calc_flag
_atom_site_refinement_flags_posn
_atom_site_refinement_flags_adp
_atom_site_refinement_flags_occupancy
_atom_site_disorder_assembly
_atom_site_disorder_group
Pb1 Pb 0.16693(7) 0.750000 0.24915(3) 0.0675(3) Uani 1 2 d S T P . .
I1 I 0.41215(13) 0.750000 0.38853(6) 0.0984(4) Uani 1 2 d S T P . .
I2 I -0.07477(9) 0.61361(5) 0.31512(5) 0.0893(3) Uani 1 1 d . . . . .
N1 N 0.5685(15) 0.750000 0.5742(7) 0.089(4) Uani 1 2 d DS T P . .
H1C H 0.501727 0.750000 0.538058 0.106 Uiso 1 2 d DR U P . .
H1D H 0.575907 0.798430 0.595158 0.106 Uiso 1 1 d DR U . . .
H1E H 0.656007 0.750000 0.549808 0.106 Uiso 1 2 d DR U P . .
O2 O 0.611(3) 0.9238(15) 0.6086(15) 0.149(6) Uani 0.5 1 d D U P A 1
O3 O 0.374(3) 0.8348(14) 0.6811(13) 0.135(6) Uani 0.5 1 d D U P A 1
O1 O 0.868(3) 0.8361(15) 0.5597(14) 0.147(6) Uani 0.5 1 d D U P A 1
C1 C 0.985(4) 0.7964(6) 0.516(2) 0.151(8) Uani 0.5 1 d D U P A 1
H1A H 1.090296 0.815360 0.531395 0.181 Uiso 0.5 1 calc R U P A 1
H1B H 0.969968 0.815360 0.465788 0.181 Uiso 0.5 1 calc R U P A 1
C2 C 0.866(5) 0.9219(17) 0.542(2) 0.158(7) Uani 0.5 1 d D U P A 1
H2A H 0.838524 0.928103 0.490300 0.189 Uiso 0.5 1 calc R U P A 1
H2B H 0.972441 0.945552 0.548800 0.189 Uiso 0.5 1 calc R U P A 1
C3 C 0.749(4) 0.968(2) 0.586(2) 0.154(7) Uani 0.5 1 d D U P A 1
H3A H 0.804348 0.988733 0.629373 0.185 Uiso 0.5 1 calc R U P A 1
H3B H 0.714780 1.017301 0.558521 0.185 Uiso 0.5 1 calc R U P A 1
C4 C 0.484(4) 0.9743(19) 0.640(2) 0.145(7) Uani 0.5 1 d D U P A 1
H4A H 0.426925 1.003231 0.601560 0.174 Uiso 0.5 1 calc R U P A 1
H4B H 0.531597 1.016500 0.671853 0.174 Uiso 0.5 1 calc R U P A 1
C5 C 0.367(5) 0.9236(14) 0.684(2) 0.143(7) Uani 0.5 1 d D U P A 1
H5A H 0.377771 0.940212 0.734289 0.171 Uiso 0.5 1 calc R U P A 1
H5B H 0.259616 0.940153 0.668144 0.171 Uiso 0.5 1 calc R U P A 1
C6 C 0.265(5) 0.7960(6) 0.730(2) 0.146(8) Uani 0.5 1 d D U P A 1
H6A H 0.157329 0.815153 0.718520 0.175 Uiso 0.5 1 calc R U P A 1
H6B H 0.290039 0.815154 0.779076 0.175 Uiso 0.5 1 calc R U P A 1
O1A O 0.950(5) 0.750000 0.560(2) 0.172(9) Uani 0.5 2 d DS TU P B 2
O2A O 0.758(3) 0.9117(17) 0.5671(16) 0.175(6) Uani 0.5 1 d D U P B 2
O3A O 0.473(4) 0.9055(19) 0.6676(16) 0.175(7) Uani 0.5 1 d D U P B 2
O4A O 0.317(5) 0.750000 0.6874(17) 0.162(9) Uani 0.5 2 d DS TU P B 2
C1A C 0.941(6) 0.8354(13) 0.537(2) 0.171(8) Uani 0.5 1 d D U P B 2
H1AA H 0.849966 0.838256 0.503507 0.205 Uiso 0.5 1 calc R U P B 2
H1AB H 1.035945 0.845311 0.507557 0.205 Uiso 0.5 1 calc R U P B 2
C2A C 0.925(3) 0.910(3) 0.585(2) 0.164(7) Uani 0.5 1 d D U P B 2
H2AA H 0.946265 0.897894 0.636483 0.197 Uiso 0.5 1 calc R U P B 2
H2AB H 0.984868 0.958554 0.568923 0.197 Uiso 0.5 1 calc R U P B 2
C3A C 0.667(3) 0.9775(17) 0.600(2) 0.178(7) Uani 0.5 1 d D U P B 2
H3AA H 0.679300 1.028722 0.571969 0.214 Uiso 0.5 1 calc R U P B 2
H3AB H 0.707600 0.987952 0.649083 0.214 Uiso 0.5 1 calc R U P B 2
C4A C 0.495(3) 0.954(2) 0.6038(19) 0.177(8) Uani 0.5 1 d D U P B 2
H4AA H 0.428678 1.003910 0.605500 0.212 Uiso 0.5 1 calc R U P B 2
H4AB H 0.465599 0.921434 0.560984 0.212 Uiso 0.5 1 calc R U P B 2
C5A C 0.308(4) 0.885(4) 0.661(3) 0.26(3) Uani 0.5 1 d D U P B 2
H5AA H 0.283793 0.856088 0.615498 0.307 Uiso 0.5 1 calc R U P B 2
H5AB H 0.238138 0.932974 0.667206 0.307 Uiso 0.5 1 calc R U P B 2
C6A C 0.308(6) 0.8274(6) 0.725(2) 0.166(9) Uani 0.5 1 d D U P B 2
H6AA H 0.401038 0.836167 0.756582 0.199 Uiso 0.5 1 calc R U P B 2
H6AB H 0.210331 0.832324 0.753896 0.199 Uiso 0.5 1 calc R U P B 2

loop_
_atom_site_aniso_label
_atom_site_aniso_U_11
_atom_site_aniso_U_22
_atom_site_aniso_U_33
_atom_site_aniso_U_23
_atom_site_aniso_U_13
_atom_site_aniso_U_12
Pb1 0.0548(4) 0.0673(4) 0.0803(5) 0.000 0.0012(3) 0.000
I1 0.0861(8) 0.1443(11) 0.0647(7) 0.000 -0.0035(6) 0.000
I2 0.0804(5) 0.0692(5) 0.1183(7) 0.0229(4) -0.0071(4) -0.0062(4)
N1 0.114(11) 0.079(8) 0.073(9) 0.000 -0.028(8) 0.000
O2 0.140(8) 0.140(9) 0.168(9) -0.004(8) -0.004(7) 0.000(7)
O3 0.142(9) 0.141(8) 0.123(9) 0.013(7) 0.006(7) 0.013(7)
O1 0.146(9) 0.152(8) 0.141(9) -0.002(7) 0.017(7) -0.013(7)
C1 0.147(11) 0.157(11) 0.148(12) 0.016(9) 0.020(8) 0.000(8)
C2 0.154(10) 0.158(9) 0.160(11) 0.008(8) 0.007(8) -0.005(8)
C3 0.157(9) 0.146(10) 0.160(10) 0.003(8) 0.002(8) -0.005(7)
C4 0.158(9) 0.138(9) 0.139(10) -0.005(8) -0.005(8) 0.004(7)
C5 0.136(9) 0.140(8) 0.151(10) -0.008(8) -0.006(8) 0.011(8)
C6 0.139(11) 0.152(11) 0.147(11) -0.010(9) 0.016(8) -0.001(9)
O1A 0.172(12) 0.173(9) 0.172(12) 0.000 -0.001(9) 0.000
O2A 0.175(8) 0.177(10) 0.173(10) 0.004(8) 0.000(8) -0.005(7)
O3A 0.183(10) 0.170(10) 0.172(10) -0.007(8) -0.009(8) 0.001(8)
O4A 0.158(12) 0.166(11) 0.160(12) 0.000 -0.001(9) 0.000
C1A 0.172(11) 0.173(9) 0.167(11) 0.000(7) 0.004(9) -0.008(8)
C2A 0.166(9) 0.166(9) 0.160(11) 0.007(8) 0.007(8) -0.013(8)
C3A 0.180(9) 0.173(10) 0.181(11) 0.006(8) -0.005(8) 0.004(7)
C4A 0.181(9) 0.169(11) 0.181(11) 0.001(8) -0.005(9) 0.005(8)
C5A 0.25(3) 0.25(3) 0.26(3) -0.005(10) 0.001(10) 0.008(10)
C6A 0.158(12) 0.173(11) 0.167(12) -0.006(8) 0.009(9) 0.005(9)

loop_
_atom_type_symbol
_atom_type_description
_atom_type_scat_dispersion_real
_atom_type_scat_dispersion_imag
_atom_type_scat_source
C C 0.0033 0.0016 'International Tables Vol C Tables 4.2.6.8 and 6.1.1.4'
H H 0.0000 0.0000 'International Tables Vol C Tables 4.2.6.8 and 6.1.1.4'
N N 0.0061 0.0033 'International Tables Vol C Tables 4.2.6.8 and 6.1.1.4'
O O 0.0106 0.0060 'International Tables Vol C Tables 4.2.6.8 and 6.1.1.4'
I I -0.4742 1.8119 'International Tables Vol C Tables 4.2.6.8 and 6.1.1.4'
Pb Pb -3.3944 10.1111 'International Tables Vol C Tables 4.2.6.8 and 6.1.1.4'

loop_
_geom_angle_atom_site_label_1
_geom_angle_atom_site_label_2
_geom_angle_atom_site_label_3
_geom_angle
_geom_angle_site_symmetry_1
_geom_angle_site_symmetry_3
_geom_angle_publ_flag
I2 Pb1 I2 85.57(3) . 7_575 ?
I2 Pb1 I1 95.57(3) . . ?
I2 Pb1 I1 95.57(3) 7_575 . ?
I2 Pb1 I2 177.90(3) . 4_565 ?
I2 Pb1 I2 95.64(2) 7_575 4_565 ?
I1 Pb1 I2 82.61(2) . 4_565 ?
I2 Pb1 I2 95.64(2) . 6_656 ?
I2 Pb1 I2 177.90(3) 7_575 6_656 ?
I1 Pb1 I2 82.61(2) . 6_656 ?
I2 Pb1 I2 83.09(3) 4_565 6_656 ?
I2 Pb1 I1 83.39(2) . 6_556 ?
I2 Pb1 I1 83.39(2) 7_575 6_556 ?
I1 Pb1 I1 178.58(3) . 6_556 ?
I2 Pb1 I1 98.44(3) 4_565 6_556 ?
I2 Pb1 I1 98.44(3) 6_656 6_556 ?
Pb1 I1 Pb1 78.65(3) . 6_656 ?
Pb1 I2 Pb1 80.000(17) . 6_556 ?
H1C N1 H1D 112.7 . . ?
H1C N1 H1E 98.5 . . ?
H1D N1 H1E 99.9 . . ?
H1C N1 H1D 112.7 . 7_575 ?
H1D N1 H1D 126.4 . 7_575 ?
H1E N1 H1D 99.9 . 7_575 ?
C3 O2 C4 116(2) . . ?
C6 O3 C5 112.9(15) . . ?
C1 O1 C2 108(2) . . ?
O1 C1 C1 116.6(12) . 7_575 ?
O1 C1 H1A 108.1 . . ?
C1 C1 H1A 108.1 7_575 . ?
O1 C1 H1B 108.1 . . ?
C1 C1 H1B 108.1 7_575 . ?
H1A C1 H1B 107.3 . . ?
O1 C2 C3 112(3) . . ?
O1 C2 H2A 109.3 . . ?
C3 C2 H2A 109.3 . . ?
O1 C2 H2B 109.3 . . ?
C3 C2 H2B 109.3 . . ?
H2A C2 H2B 108.0 . . ?
O2 C3 C2 117(3) . . ?
O2 C3 H3A 108.2 . . ?
C2 C3 H3A 108.2 . . ?
O2 C3 H3B 108.2 . . ?
C2 C3 H3B 108.2 . . ?
H3A C3 H3B 107.3 . . ?
O2 C4 C5 113(3) . . ?
O2 C4 H4A 109.0 . . ?
C5 C4 H4A 109.0 . . ?
O2 C4 H4B 109.0 . . ?
C5 C4 H4B 109.0 . . ?
H4A C4 H4B 107.8 . . ?
O3 C5 C4 120(3) . . ?
O3 C5 H5A 107.4 . . ?
C4 C5 H5A 107.4 . . ?
O3 C5 H5B 107.4 . . ?
C4 C5 H5B 107.4 . . ?
H5A C5 H5B 106.9 . . ?
O3 C6 C6 115.9(11) . 7_575 ?
O3 C6 H6A 108.3 . . ?
C6 C6 H6A 108.3 7_575 . ?
O3 C6 H6B 108.3 . . ?
C6 C6 H6B 108.3 7_575 . ?
H6A C6 H6B 107.4 . . ?
C1A O1A C1A 145(5) 7_575 . ?
C3A O2A C2A 115.5(17) . . ?
C4A O3A C5A 100(2) . . ?
O1A C1A C2A 126(4) . . ?
O1A C1A H1AA 105.8 . . ?
C2A C1A H1AA 105.8 . . ?
O1A C1A H1AB 105.8 . . ?
C2A C1A H1AB 105.8 . . ?
H1AA C1A H1AB 106.2 . . ?
O2A C2A C1A 88(3) . . ?
O2A C2A H2AA 114.0 . . ?
C1A C2A H2AA 114.0 . . ?
O2A C2A H2AB 114.0 . . ?
C1A C2A H2AB 114.0 . . ?
H2AA C2A H2AB 111.2 . . ?
O2A C3A C4A 110.1(17) . . ?
O2A C3A H3AA 109.6 . . ?
C4A C3A H3AA 109.6 . . ?
O2A C3A H3AB 109.6 . . ?
C4A C3A H3AB 109.6 . . ?
H3AA C3A H3AB 108.1 . . ?
O3A C4A C3A 107.6(18) . . ?
O3A C4A H4AA 110.2 . . ?
C3A C4A H4AA 110.2 . . ?
O3A C4A H4AB 110.2 . . ?
C3A C4A H4AB 110.2 . . ?
H4AA C4A H4AB 108.5 . . ?
O3A C5A C6A 94(3) . . ?
O3A C5A H5AA 112.9 . . ?
C6A C5A H5AA 112.9 . . ?
O3A C5A H5AB 112.9 . . ?
C6A C5A H5AB 112.9 . . ?
H5AA C5A H5AB 110.3 . . ?
O4A C6A C5A 98(3) . . ?
O4A C6A H6AA 112.1 . . ?
C5A C6A H6AA 112.1 . . ?
O4A C6A H6AB 112.1 . . ?
C5A C6A H6AB 112.1 . . ?
H6AA C6A H6AB 109.8 . . ?

loop_
_geom_bond_atom_site_label_1
_geom_bond_atom_site_label_2
_geom_bond_distance
_geom_bond_site_symmetry_2
_geom_bond_publ_flag
Pb1 I2 3.1933(8) . ?
Pb1 I2 3.1933(8) 7_575 ?
Pb1 I1 3.2652(12) . ?
Pb1 I2 3.2705(8) 4_565 ?
Pb1 I2 3.2705(8) 6_656 ?
Pb1 I1 3.2915(13) 6_556 ?
N1 H1C 0.8632 . ?
N1 H1D 0.8629 . ?
N1 H1E 0.8528 . ?
N1 H1D 0.8629 7_575 ?
O2 C3 1.415(14) . ?
O2 C4 1.447(14) . ?
O3 C6 1.413(14) . ?
O3 C5 1.415(14) . ?
O1 C1 1.409(18) . ?
O1 C2 1.406(14) . ?
C1 C1 1.47(2) 7_575 ?
C1 H1A 0.9700 . ?
C1 H1B 0.9700 . ?
C2 C3 1.466(19) . ?
C2 H2A 0.9700 . ?
C2 H2B 0.9700 . ?
C3 H3A 0.9700 . ?
C3 H3B 0.9700 . ?
C4 C5 1.491(19) . ?
C4 H4A 0.9700 . ?
C4 H4B 0.9700 . ?
C5 H5A 0.9700 . ?
C5 H5B 0.9700 . ?
C6 C6 1.46(2) 7_575 ?
C6 H6A 0.9700 . ?
C6 H6B 0.9700 . ?
O1A C1A 1.424(14) 7_575 ?
O1A C1A 1.424(14) . ?
O2A C3A 1.425(14) . ?
O2A C2A 1.428(14) . ?
O3A C4A 1.412(19) . ?
O3A C5A 1.41(2) . ?
O4A C6A 1.415(14) . ?
O4A C6A 1.415(14) 7_575 ?
C1A C2A 1.484(14) . ?
C1A H1AA 0.9700 . ?
C1A H1AB 0.9700 . ?
C2A H2AA 0.9700 . ?
C2A H2AB 0.9700 . ?
C3A C4A 1.479(14) . ?
C3A H3AA 0.9700 . ?
C3A H3AB 0.9700 . ?
C4A H4AA 0.9700 . ?
C4A H4AB 0.9700 . ?
C5A C6A 1.493(14) . ?
C5A H5AA 0.9700 . ?
C5A H5AB 0.9700 . ?
C6A H6AA 0.9700 . ?
C6A H6AB 0.9700 . ?

loop_
_geom_torsion_atom_site_label_1
_geom_torsion_atom_site_label_2
_geom_torsion_atom_site_label_3
_geom_torsion_atom_site_label_4
_geom_torsion
_geom_torsion_site_symmetry_1
_geom_torsion_site_symmetry_2
_geom_torsion_site_symmetry_3
_geom_torsion_site_symmetry_4
_geom_torsion_publ_flag
C2 O1 C1 C1 -168(2) . . . 7_575 ?
C1 O1 C2 C3 -179(3) . . . . ?
C4 O2 C3 C2 -169(4) . . . . ?
O1 C2 C3 O2 -31(6) . . . . ?
C3 O2 C4 C5 -162(3) . . . . ?
C6 O3 C5 C4 174(4) . . . . ?
O2 C4 C5 O3 -9(6) . . . . ?
C5 O3 C6 C6 180(2) . . . 7_575 ?
C1A O1A C1A C2A 166(5) 7_575 . . . ?
C3A O2A C2A C1A -180(3) . . . . ?
O1A C1A C2A O2A -102(5) . . . . ?
C2A O2A C3A C4A -156(3) . . . . ?
C5A O3A C4A C3A -177(4) . . . . ?
O2A C3A C4A O3A 85(4) . . . . ?
C4A O3A C5A C6A 174(4) . . . . ?
C6A O4A C6A C5A -176(3) 7_575 . . . ?
O3A C5A C6A O4A -101(5) . . . . ?
